data_4076660
loop_
_publ_author_name
'Dias, H. V. Rasika'
'Lu, Hui-Ling'
'Kim, Hyoung-Juhn'
'Polach, Sharon A.'
'Goh, Timothy K. H. H.'
'Browning, R. Greg'
'Lovely, Carl J.'

_publ_section_title
;
 Copper(I) Ethylene Adducts and Aziridination Catalysts Based on
 Fluorinated Tris(pyrazolyl)borates [HB(3-(CF3),5-(R)Pz)3]-(where R = CF3,
 C6H5, H; Pz = pyrazolyl)
;
_journal_issue 7
_journal_name_full Organometallics
_journal_page_first 1466
_journal_paper_doi 10.1021/om010886v
_journal_volume 21
_journal_year 2002
_chemical_formula_sum 'C32 H23 B Cu F9 N6'
_chemical_formula_weight 736.91
_chemical_name_common '[HB(3-(CF3),5-(Ph)Pz)3]CuC2H4'
_chemical_name_systematic
; 
 ? 
;
_space_group_IT_number 14
_symmetry_cell_setting monoclinic
_symmetry_space_group_name_Hall '-P 2yn'
_symmetry_space_group_name_H-M 'P 1 21/n 1'
_atom_sites_solution_hydrogens geom
_atom_sites_solution_primary direct
_atom_sites_solution_secondary difmap
_audit_creation_method SHELXL-97
_cell_angle_alpha 90.00
_cell_angle_beta 91.893(11)
_cell_angle_gamma 90.00
_cell_formula_units_Z 4
_cell_length_a 9.4219(12)
_cell_length_b 23.572(2)
_cell_length_c 14.0405(11)
_cell_measurement_reflns_used 43
_cell_measurement_temperature 208(2)
_cell_measurement_theta_max 17.70
_cell_measurement_theta_min 2.91
_cell_volume 3116.6(5)
_computing_cell_refinement 'Bruker XSCANS'
_computing_data_collection 'Bruker XSCANS'
_computing_data_reduction 'Bruker SHELXTL'
_computing_molecular_graphics 'Bruker SHELXTL'
_computing_publication_material 'Bruker SHELXTL'
_computing_structure_refinement 'SHELXL-97 (Sheldrick, 1997)'
_computing_structure_solution 'SHELXS-97 (Sheldrick, 1990)'
_diffrn_ambient_temperature 208(2)
_diffrn_measured_fraction_theta_full 0.972
_diffrn_measured_fraction_theta_max 0.972
_diffrn_measurement_device_type 'Bruker P4'
_diffrn_measurement_method '\w scans'
_diffrn_radiation_monochromator graphite
_diffrn_radiation_source 'fine-focus sealed tube'
_diffrn_radiation_type MoK\a
_diffrn_radiation_wavelength 0.71073
_diffrn_reflns_av_R_equivalents 0.0230
_diffrn_reflns_av_sigmaI/netI 0.0508
_diffrn_reflns_limit_h_max 10
_diffrn_reflns_limit_h_min -1
_diffrn_reflns_limit_k_max 25
_diffrn_reflns_limit_k_min -1
_diffrn_reflns_limit_l_max 15
_diffrn_reflns_limit_l_min -15
_diffrn_reflns_number 5117
_diffrn_reflns_theta_full 22.50
_diffrn_reflns_theta_max 22.50
_diffrn_reflns_theta_min 2.26
_diffrn_standards_interval_count 97
_diffrn_standards_number 3
_exptl_absorpt_coefficient_mu 0.789
_exptl_absorpt_correction_T_max 0.9639
_exptl_absorpt_correction_T_min 0.9121
_exptl_absorpt_correction_type empirical
_exptl_crystal_colour colorless
_exptl_crystal_density_diffrn 1.571
_exptl_crystal_density_method 'not measured'
_exptl_crystal_description parallelpipeds
_exptl_crystal_F_000 1488
_exptl_crystal_size_max 0.44
_exptl_crystal_size_mid 0.29
_exptl_crystal_size_min 0.22
_refine_diff_density_max 0.436
_refine_diff_density_min -0.518
_refine_diff_density_rms 0.056
_refine_ls_extinction_method none
_refine_ls_goodness_of_fit_ref 1.024
_refine_ls_hydrogen_treatment mixed
_refine_ls_matrix_type full
_refine_ls_number_parameters 445
_refine_ls_number_reflns 3956
_refine_ls_number_restraints 1
_refine_ls_restrained_S_all 1.025
_refine_ls_R_factor_all 0.0674
_refine_ls_R_factor_gt 0.0450
_refine_ls_shift/su_max 0.001
_refine_ls_shift/su_mean 0.000
_refine_ls_structure_factor_coef Fsqd
_refine_ls_weighting_details 'calc w=1/[\s^2^(Fo^2^)+(0.0458P)^2^+3.5005P] where P=(Fo^2^+2Fc^2^)/3'
_refine_ls_weighting_scheme calc
_refine_ls_wR_factor_gt 0.1016
_refine_ls_wR_factor_ref 0.1127
_reflns_number_gt 3016
_reflns_number_total 3956
_reflns_threshold_expression >2sigma(I)
_cod_data_source_file om010886v.cif
_cod_data_source_block rd284
_cod_depositor_comments
;
The following automatic conversions were performed:

'_symmetry_cell_setting' value 'Monoclinic' changed to 'monoclinic'
according to /home/saulius/struct/CIF-dictionaries/cif_core.dic
dictionary named 'cif_core.dic' version 2.4.1 from 2010-06-29.

Automatic conversion script
Id: cif_fix_values 1715 2011-07-08 13:25:40Z adriana 
;
_cod_original_cell_volume 3116.6(6)
_cod_original_sg_symbol_H-M P2(1)/n
_cod_database_code 4076660

loop_
_symmetry_equiv_pos_as_xyz
'x, y, z'
'-x+1/2, y+1/2, -z+1/2'
'-x, -y, -z'
'x-1/2, -y-1/2, z-1/2'

loop_
_atom_site_label
_atom_site_type_symbol
_atom_site_fract_x
_atom_site_fract_y
_atom_site_fract_z
_atom_site_U_iso_or_equiv
_atom_site_adp_type
_atom_site_occupancy
_atom_site_symmetry_multiplicity
_atom_site_calc_flag
_atom_site_refinement_flags
_atom_site_disorder_assembly
_atom_site_disorder_group
Cu Cu 0.92796(6) 1.43141(2) 0.74653(4) 0.0429(2) Uani 1 1 d . . .
N11 N 0.8045(3) 1.33453(12) 0.8456(2) 0.0262(8) Uani 1 1 d . . .
N12 N 0.8170(3) 1.39208(13) 0.8552(2) 0.0294(8) Uani 1 1 d . A .
N21 N 0.7675(3) 1.33462(12) 0.6670(2) 0.0275(8) Uani 1 1 d . . .
N22 N 0.7910(3) 1.39079(13) 0.6498(2) 0.0297(8) Uani 1 1 d . A .
N31 N 1.0093(3) 1.31039(13) 0.7388(2) 0.0264(8) Uani 1 1 d . . .
N32 N 1.0724(3) 1.36257(13) 0.7412(2) 0.0289(8) Uani 1 1 d . A .
C13 C 0.7467(4) 1.40556(17) 0.9331(3) 0.0309(10) Uani 1 1 d . . .
C14 C 0.6894(5) 1.35794(17) 0.9745(3) 0.0369(11) Uani 1 1 d . A .
H14A H 0.6357 1.3565 1.0297 0.044 Uiso 1 1 calc R . .
C15 C 0.7271(4) 1.31305(16) 0.9180(3) 0.0287(10) Uani 1 1 d . A .
F16C F 0.6557(4) 1.46945(12) 1.0400(2) 0.0938(12) Uani 1 1 d . . .
F16B F 0.8569(3) 1.48945(12) 0.9864(2) 0.0745(9) Uani 1 1 d . . .
F16A F 0.6735(4) 1.49827(11) 0.8979(2) 0.0742(9) Uani 1 1 d . . .
C16 C 0.7338(5) 1.46524(19) 0.9642(3) 0.0448(12) Uani 1 1 d . A .
C17A C 0.6932(4) 1.25243(17) 0.9305(3) 0.0296(10) Uani 1 1 d . . .
C17B C 0.7921(5) 1.20932(18) 0.9230(3) 0.0403(11) Uani 1 1 d . A .
H17A H 0.8856 1.2181 0.9067 0.048 Uiso 1 1 calc R . .
C17F C 0.5551(5) 1.23836(19) 0.9554(3) 0.0401(11) Uani 1 1 d . A .
H17B H 0.4863 1.2670 0.9608 0.048 Uiso 1 1 calc R . .
C17D C 0.6180(5) 1.1402(2) 0.9646(3) 0.0499(13) Uani 1 1 d . A .
H17C H 0.5927 1.1024 0.9766 0.060 Uiso 1 1 calc R . .
C17E C 0.5194(5) 1.1826(2) 0.9721(3) 0.0481(12) Uani 1 1 d . . .
H17D H 0.4264 1.1736 0.9889 0.058 Uiso 1 1 calc R A .
C17C C 0.7545(5) 1.15334(19) 0.9392(3) 0.0485(12) Uani 1 1 d . . .
H17E H 0.8219 1.1243 0.9329 0.058 Uiso 1 1 calc R A .
C23 C 0.7132(4) 1.40261(16) 0.5714(3) 0.0299(10) Uani 1 1 d . . .
C24 C 0.6429(4) 1.35563(17) 0.5361(3) 0.0337(10) Uani 1 1 d . A .
H24A H 0.5838 1.3535 0.4810 0.040 Uiso 1 1 calc R . .
C25 C 0.6773(4) 1.31224(16) 0.5987(3) 0.0283(9) Uani 1 1 d . A .
F26C F 0.8380(3) 1.47753(12) 0.5009(2) 0.0724(9) Uani 1 1 d . . .
F26B F 0.6729(3) 1.50038(11) 0.59367(19) 0.0613(8) Uani 1 1 d . . .
F26A F 0.6205(3) 1.46489(11) 0.45675(19) 0.0647(8) Uani 1 1 d . . .
C26 C 0.7117(5) 1.46130(19) 0.5311(3) 0.0423(11) Uani 1 1 d . A .
C27A C 0.6344(4) 1.25244(16) 0.5938(3) 0.0301(10) Uani 1 1 d . . .
C27C C 0.6037(5) 1.1682(2) 0.4978(3) 0.0527(13) Uani 1 1 d . . .
H27A H 0.6103 1.1497 0.4387 0.063 Uiso 1 1 calc R A .
C27F C 0.5826(4) 1.22302(18) 0.6705(3) 0.0363(11) Uani 1 1 d . A .
H27B H 0.5743 1.2414 0.7295 0.044 Uiso 1 1 calc R . .
C27D C 0.5541(5) 1.13917(19) 0.5747(4) 0.0545(14) Uani 1 1 d . A .
H27C H 0.5280 1.1008 0.5687 0.065 Uiso 1 1 calc R . .
C27E C 0.5429(5) 1.16655(19) 0.6608(4) 0.0474(12) Uani 1 1 d . . .
H27D H 0.5081 1.1469 0.7133 0.057 Uiso 1 1 calc R A .
C27B C 0.6435(5) 1.22407(18) 0.5066(3) 0.0408(11) Uani 1 1 d . A .
H27E H 0.6773 1.2435 0.4535 0.049 Uiso 1 1 calc R . .
C33 C 1.2111(4) 1.35279(18) 0.7325(3) 0.0351(10) Uani 1 1 d . . .
C34 C 1.2387(5) 1.29573(19) 0.7242(3) 0.0405(11) Uani 1 1 d . A .
H34A H 1.3277 1.2785 0.7171 0.049 Uiso 1 1 calc R . .
C35 C 1.1082(4) 1.26887(17) 0.7285(3) 0.0294(10) Uani 1 1 d . A .
F36C F 1.4484(3) 1.37863(15) 0.7343(3) 0.0983(13) Uani 1 1 d . . .
F36B F 1.3117(3) 1.43139(14) 0.8105(2) 0.0834(10) Uani 1 1 d . . .
F36A F 1.3051(4) 1.43391(15) 0.6601(3) 0.0952(12) Uani 1 1 d . . .
C36 C 1.3171(5) 1.3993(2) 0.7333(4) 0.0536(13) Uani 1 1 d . A .
C37F C 0.9673(5) 1.18231(17) 0.6782(3) 0.0356(10) Uani 1 1 d . A .
H37A H 0.9015 1.2051 0.6440 0.043 Uiso 1 1 calc R . .
C37D C 1.0463(6) 1.0903(2) 0.7276(4) 0.0573(15) Uani 1 1 d . . .
H37B H 1.0327 1.0508 0.7294 0.069 Uiso 1 1 calc R . .
C37C C 1.1628(6) 1.1138(2) 0.7726(3) 0.0561(14) Uani 1 1 d . . .
H37C H 1.2310 1.0904 0.8032 0.067 Uiso 1 1 calc R . .
C37E C 0.9490(5) 1.12393(19) 0.6799(3) 0.0475(12) Uani 1 1 d . . .
H37D H 0.8698 1.1074 0.6483 0.057 Uiso 1 1 calc R . .
C37A C 1.0811(4) 1.20728(17) 0.7262(3) 0.0330(10) Uani 1 1 d . . .
C37B C 1.1803(5) 1.17191(19) 0.7729(3) 0.0440(12) Uani 1 1 d . A .
H37E H 1.2598 1.1879 0.8049 0.053 Uiso 1 1 calc R . .
B B 0.8476(5) 1.30519(19) 0.7523(3) 0.0249(10) Uani 1 1 d . A .
H H 0.816(3) 1.2617(14) 0.754(2) 0.010(8) Uiso 1 1 d . . .
C1 C 1.0436(12) 1.5021(5) 0.7750(8) 0.051(4) Uiso 0.485(13) 1 d PD A 1
H1A H 1.0574 1.5123 0.8423 0.062 Uiso 0.485(13) 1 calc PR A 1
H1B H 1.1285 1.5075 0.7377 0.062 Uiso 0.485(13) 1 calc PR A 1
C2 C 0.9214(10) 1.5168(4) 0.7337(7) 0.040(3) Uiso 0.485(13) 1 d PD A 1
H2A H 0.9253 1.5321 0.6689 0.047 Uiso 0.485(13) 1 calc PR A 1
H2B H 0.8542 1.5368 0.7736 0.047 Uiso 0.485(13) 1 calc PR A 1
C1' C 1.0059(11) 1.5050(4) 0.7006(6) 0.044(3) Uiso 0.515(13) 1 d PD A 2
H3A H 1.1070 1.5055 0.6865 0.053 Uiso 0.515(13) 1 calc PR A 2
H3B H 0.9464 1.5260 0.6541 0.053 Uiso 0.515(13) 1 calc PR A 2
C2' C 0.9751(18) 1.5106(6) 0.7884(8) 0.084(5) Uiso 0.515(13) 1 d PD A 2
H4A H 0.8946 1.5354 0.8017 0.101 Uiso 0.515(13) 1 calc PR A 2
H4B H 1.0552 1.5149 0.8341 0.101 Uiso 0.515(13) 1 calc PR A 2

loop_
_atom_site_aniso_label
_atom_site_aniso_U_11
_atom_site_aniso_U_22
_atom_site_aniso_U_33
_atom_site_aniso_U_23
_atom_site_aniso_U_13
_atom_site_aniso_U_12
Cu 0.0580(4) 0.0245(3) 0.0462(3) 0.0017(2) 0.0026(3) -0.0082(3)
N11 0.0283(19) 0.0227(19) 0.0278(18) 0.0007(14) 0.0035(15) 0.0027(15)
N12 0.038(2) 0.0192(18) 0.0316(19) -0.0004(14) 0.0049(16) -0.0008(15)
N21 0.0314(19) 0.0217(19) 0.0298(18) 0.0006(14) 0.0057(16) 0.0021(15)
N22 0.038(2) 0.0219(19) 0.0296(19) 0.0030(14) 0.0053(16) 0.0031(16)
N31 0.030(2) 0.0218(18) 0.0281(18) 0.0005(14) 0.0060(15) -0.0003(16)
N32 0.029(2) 0.0294(19) 0.0285(18) 0.0010(15) 0.0082(15) -0.0049(16)
C13 0.035(2) 0.030(2) 0.028(2) -0.0018(18) 0.006(2) 0.005(2)
C14 0.040(3) 0.038(3) 0.033(2) -0.001(2) 0.017(2) 0.002(2)
C15 0.030(2) 0.028(2) 0.029(2) 0.0030(18) 0.0059(19) -0.0002(19)
F16C 0.151(3) 0.0493(19) 0.086(2) -0.0208(16) 0.077(2) -0.002(2)
F16B 0.074(2) 0.0425(17) 0.106(3) -0.0271(17) -0.0086(19) -0.0050(16)
F16A 0.104(3) 0.0368(16) 0.082(2) 0.0012(15) -0.0059(19) 0.0232(17)
C16 0.057(3) 0.039(3) 0.039(3) -0.003(2) 0.014(3) 0.002(3)
C17A 0.034(3) 0.031(2) 0.024(2) 0.0029(17) 0.0055(19) -0.003(2)
C17B 0.039(3) 0.037(3) 0.045(3) 0.009(2) 0.003(2) -0.005(2)
C17F 0.041(3) 0.036(3) 0.044(3) -0.002(2) 0.014(2) -0.001(2)
C17D 0.065(4) 0.036(3) 0.049(3) 0.003(2) 0.007(3) -0.019(3)
C17E 0.047(3) 0.049(3) 0.050(3) -0.005(2) 0.021(2) -0.014(3)
C17C 0.049(3) 0.034(3) 0.063(3) 0.011(2) 0.002(3) 0.003(2)
C23 0.033(2) 0.027(2) 0.030(2) 0.0030(18) 0.007(2) 0.007(2)
C24 0.036(3) 0.039(3) 0.027(2) 0.002(2) -0.0030(19) 0.006(2)
C25 0.024(2) 0.032(2) 0.029(2) -0.0019(19) 0.0037(19) -0.0007(19)
F26C 0.068(2) 0.0564(19) 0.094(2) 0.0374(17) 0.0144(18) -0.0002(16)
F26B 0.091(2) 0.0327(15) 0.0598(17) -0.0040(13) -0.0081(16) 0.0109(15)
F26A 0.095(2) 0.0450(17) 0.0518(17) 0.0100(13) -0.0260(17) 0.0141(16)
C26 0.048(3) 0.038(3) 0.040(3) 0.007(2) -0.004(2) 0.006(2)
C27A 0.025(2) 0.029(2) 0.036(2) 0.0008(19) -0.0013(19) 0.0008(19)
C27C 0.069(4) 0.042(3) 0.046(3) -0.012(2) -0.016(3) 0.002(3)
C27F 0.028(2) 0.039(3) 0.042(3) -0.001(2) 0.003(2) -0.005(2)
C27D 0.064(4) 0.025(3) 0.072(4) -0.004(3) -0.017(3) -0.002(2)
C27E 0.041(3) 0.039(3) 0.061(3) 0.011(2) -0.001(2) -0.005(2)
C27B 0.048(3) 0.040(3) 0.033(2) -0.001(2) -0.006(2) 0.003(2)
C33 0.028(3) 0.040(3) 0.037(2) -0.002(2) 0.0066(19) -0.006(2)
C34 0.028(3) 0.045(3) 0.049(3) -0.002(2) 0.008(2) 0.005(2)
C35 0.031(2) 0.031(2) 0.027(2) -0.0003(18) 0.0072(18) 0.004(2)
F36C 0.037(2) 0.083(2) 0.176(4) -0.022(2) 0.023(2) -0.0163(17)
F36B 0.074(2) 0.079(2) 0.098(2) -0.037(2) 0.0182(19) -0.0358(19)
F36A 0.109(3) 0.085(3) 0.092(2) 0.028(2) 0.008(2) -0.053(2)
C36 0.038(3) 0.053(3) 0.071(4) -0.011(3) 0.014(3) -0.008(3)
C37F 0.041(3) 0.032(3) 0.035(2) -0.0039(19) 0.009(2) 0.006(2)
C37D 0.085(4) 0.031(3) 0.056(3) 0.002(2) 0.023(3) 0.005(3)
C37C 0.077(4) 0.044(3) 0.048(3) 0.008(2) 0.009(3) 0.029(3)
C37E 0.051(3) 0.036(3) 0.056(3) -0.011(2) 0.016(3) -0.002(2)
C37A 0.038(3) 0.035(2) 0.027(2) 0.0007(19) 0.012(2) 0.008(2)
C37B 0.049(3) 0.047(3) 0.037(3) 0.001(2) 0.007(2) 0.013(2)
B 0.029(3) 0.020(2) 0.026(2) 0.0007(19) 0.006(2) -0.004(2)

loop_
_atom_type_symbol
_atom_type_description
_atom_type_scat_dispersion_real
_atom_type_scat_dispersion_imag
_atom_type_scat_source
C C 0.0033 0.0016 'International Tables Vol C Tables 4.2.6.8 and 6.1.1.4'
H H 0.0000 0.0000 'International Tables Vol C Tables 4.2.6.8 and 6.1.1.4'
B B 0.0013 0.0007 'International Tables Vol C Tables 4.2.6.8 and 6.1.1.4'
N N 0.0061 0.0033 'International Tables Vol C Tables 4.2.6.8 and 6.1.1.4'
F F 0.0171 0.0103 'International Tables Vol C Tables 4.2.6.8 and 6.1.1.4'
Cu Cu 0.3201 1.2651 'International Tables Vol C Tables 4.2.6.8 and 6.1.1.4'

loop_
_geom_angle_atom_site_label_1
_geom_angle_atom_site_label_2
_geom_angle_atom_site_label_3
_geom_angle
C1' Cu C2' 37.4(4)
C1' Cu C2 28.1(3)
C2' Cu C2 26.3(4)
C1' Cu C1 31.6(3)
C2' Cu C1 20.2(5)
C2 Cu C1 38.1(4)
C1' Cu N22 114.6(3)
C2' Cu N22 138.5(5)
C2 Cu N22 112.6(3)
C1 Cu N22 145.9(3)
C1' Cu N12 144.8(3)
C2' Cu N12 108.1(4)
C2 Cu N12 119.4(3)
C1 Cu N12 119.9(4)
N22 Cu N12 87.59(12)
C1' Cu N32 114.2(3)
C2' Cu N32 126.0(5)
C2 Cu N32 140.9(3)
C1 Cu N32 107.2(3)
N22 Cu N32 90.55(12)
N12 Cu N32 91.35(12)
N12 N11 C15 109.9(3)
N12 N11 B 120.1(3)
C15 N11 B 128.7(3)
C13 N12 N11 105.8(3)
C13 N12 Cu 139.8(3)
N11 N12 Cu 114.3(2)
N22 N21 C25 110.5(3)
N22 N21 B 119.4(3)
C25 N21 B 130.0(3)
C23 N22 N21 105.1(3)
C23 N22 Cu 139.3(3)
N21 N22 Cu 115.6(2)
C35 N31 N32 110.5(3)
C35 N31 B 129.5(3)
N32 N31 B 119.9(3)
C33 N32 N31 105.6(3)
C33 N32 Cu 140.0(3)
N31 N32 Cu 114.2(2)
N12 C13 C14 111.2(3)
N12 C13 C16 121.0(4)
C14 C13 C16 127.7(4)
C15 C14 C13 105.7(3)
N11 C15 C14 107.3(3)
N11 C15 C17A 124.7(3)
C14 C15 C17A 128.0(4)
F16C C16 F16B 106.6(4)
F16C C16 F16A 106.6(4)
F16B C16 F16A 105.4(4)
F16C C16 C13 111.3(4)
F16B C16 C13 113.6(4)
F16A C16 C13 112.9(4)
C17B C17A C17F 118.6(4)
C17B C17A C15 123.5(4)
C17F C17A C15 117.8(4)
C17A C17B C17C 120.6(4)
C17E C17F C17A 120.2(4)
C17E C17D C17C 119.7(4)
C17D C17E C17F 120.8(4)
C17D C17C C17B 120.0(5)
N22 C23 C24 112.0(3)
N22 C23 C26 120.3(4)
C24 C23 C26 127.7(4)
C23 C24 C25 105.5(3)
N21 C25 C24 106.8(3)
N21 C25 C27A 124.6(3)
C24 C25 C27A 128.6(4)
F26A C26 F26B 106.8(4)
F26A C26 F26C 107.0(4)
F26B C26 F26C 106.2(4)
F26A C26 C23 110.7(4)
F26B C26 C23 112.9(4)
F26C C26 C23 112.9(4)
C27F C27A C27B 118.3(4)
C27F C27A C25 123.3(4)
C27B C27A C25 118.4(4)
C27D C27C C27B 120.3(4)
C27A C27F C27E 120.3(4)
C27C C27D C27E 119.6(4)
C27D C27E C27F 120.5(5)
C27C C27B C27A 120.9(4)
N32 C33 C34 111.4(4)
N32 C33 C36 122.2(4)
C34 C33 C36 126.5(4)
C33 C34 C35 105.8(4)
N31 C35 C34 106.7(3)
N31 C35 C37A 126.2(4)
C34 C35 C37A 127.0(4)
F36A C36 F36B 106.3(4)
F36A C36 F36C 106.9(4)
F36B C36 F36C 105.2(4)
F36A C36 C33 114.4(4)
F36B C36 C33 112.7(4)
F36C C36 C33 110.9(4)
C37A C37F C37E 120.6(4)
C37C C37D C37E 120.3(5)
C37D C37C C37B 119.9(5)
C37D C37E C37F 120.1(5)
C37F C37A C37B 118.1(4)
C37F C37A C35 124.2(4)
C37B C37A C35 117.6(4)
C37C C37B C37A 120.8(5)
N31 B N11 110.8(3)
N31 B N21 109.0(3)
N11 B N21 108.5(3)
C2 C1 Cu 71.0(6)
C1 C2 Cu 71.0(6)
C2' C1' Cu 71.5(7)
C1' C2' Cu 71.1(7)

loop_
_geom_bond_atom_site_label_1
_geom_bond_atom_site_label_2
_geom_bond_distance
Cu C1' 1.999(9)
Cu C2' 2.003(14)
Cu C2 2.022(9)
Cu C1 2.023(11)
Cu N22 2.076(3)
Cu N12 2.094(3)
Cu N32 2.121(3)
N11 N12 1.368(4)
N11 C15 1.368(5)
N11 B 1.548(5)
N12 C13 1.336(5)
N21 N22 1.366(4)
N21 C25 1.367(5)
N21 B 1.557(5)
N22 C23 1.332(5)
N31 C35 1.363(5)
N31 N32 1.366(4)
N31 B 1.546(6)
N32 C33 1.337(5)
C13 C14 1.382(6)
C13 C16 1.479(6)
C14 C15 1.376(5)
C15 C17A 1.476(5)
F16C C16 1.318(5)
F16B C16 1.321(5)
F16A C16 1.327(5)
C17A C17B 1.385(6)
C17A C17F 1.399(6)
C17B C17C 1.387(6)
C17F C17E 1.378(6)
C17D C17E 1.370(7)
C17D C17C 1.381(6)
C23 C24 1.374(6)
C23 C26 1.495(6)
C24 C25 1.380(5)
C25 C27A 1.467(5)
F26C C26 1.333(5)
F26B C26 1.333(5)
F26A C26 1.332(5)
C27A C27F 1.383(6)
C27A C27B 1.400(6)
C27C C27D 1.374(7)
C27C C27B 1.374(6)
C27F C27E 1.388(6)
C27D C27E 1.376(7)
C33 C34 1.376(6)
C33 C36 1.482(6)
C34 C35 1.386(6)
C35 C37A 1.474(6)
F36C C36 1.329(6)
F36B C36 1.324(6)
F36A C36 1.315(6)
C37F C37A 1.379(6)
C37F C37E 1.387(6)
C37D C37C 1.366(7)
C37D C37E 1.370(7)
C37C C37B 1.380(7)
C37A C37B 1.399(6)
C1 C2 1.319(12)
C1' C2' 1.283(13)
